data_7105633
loop_
_publ_author_name
'Cotton, Graham'
'Maltman, Beatrice'

_publ_section_title
;
 9-Aminoacridine peptide derivatives as versatile reporter systems for use
 in fluorescence lifetime assays
;
_journal_issue 37
_journal_name_full 'Chemical Communications'
_journal_page_first 6929
_journal_page_last 6931
_journal_paper_doi 10.1039/c0cc01901a
_journal_volume 46
_journal_year 2010
_chemical_compound_source 'Beatrice Maltman, Almac Sciences '
_chemical_formula_moiety '[C16 H15 N2 O2]Cl.MeOH'
_chemical_formula_sum 'C17 H19 Cl N2 O3'
_chemical_formula_weight 334.79
_space_group_IT_number 2
_symmetry_cell_setting triclinic
_symmetry_space_group_name_Hall '-P 1'
_symmetry_space_group_name_H-M 'P -1'
_atom_sites_solution_hydrogens geom
_atom_sites_solution_primary direct
_atom_sites_solution_secondary difmap
_audit_creation_date 08-07-23
_audit_creation_method SHELXL-97
_cell_angle_alpha 75.196(4)
_cell_angle_beta 72.166(4)
_cell_angle_gamma 70.339(4)
_cell_formula_units_Z 2
_cell_length_a 8.6896(6)
_cell_length_b 9.7414(6)
_cell_length_c 10.8210(7)
_cell_measurement_reflns_used 4945
_cell_measurement_temperature 150(2)
_cell_measurement_theta_max 27
_cell_measurement_theta_min 2
_cell_volume 809.17(9)
_computing_cell_refinement Saint
_computing_data_collection Smart
_computing_data_reduction Saint
_computing_molecular_graphics 'XP, Mercury'
_computing_publication_material 'XCIF, PLATON'
_computing_structure_refinement 'SHELXL-97 (Sheldrick, 1997)'
_computing_structure_solution SHELXTL-XS
_diffrn_ambient_temperature 150(2)
_diffrn_measured_fraction_theta_full 0.994
_diffrn_measured_fraction_theta_max 0.994
_diffrn_measurement_device_type 'Bruker SMART APEX CCD'
_diffrn_measurement_method 'Omega and phi'
_diffrn_radiation_monochromator graphite
_diffrn_radiation_source 'fine-focus sealed tube'
_diffrn_radiation_type MoK\a
_diffrn_radiation_wavelength 0.71073
_diffrn_reflns_av_R_equivalents 0.0508
_diffrn_reflns_av_sigmaI/netI 0.0375
_diffrn_reflns_limit_h_max 11
_diffrn_reflns_limit_h_min -10
_diffrn_reflns_limit_k_max 12
_diffrn_reflns_limit_k_min -11
_diffrn_reflns_limit_l_max 13
_diffrn_reflns_limit_l_min 0
_diffrn_reflns_number 13860
_diffrn_reflns_theta_full 27.02
_diffrn_reflns_theta_max 27.02
_diffrn_reflns_theta_min 2.01
_exptl_absorpt_coefficient_mu 0.253
_exptl_absorpt_correction_T_max 0.9280
_exptl_absorpt_correction_T_min 0.7523
_exptl_absorpt_correction_type multi-scan
_exptl_absorpt_process_details SADABS
_exptl_crystal_colour 'Pale yellow'
_exptl_crystal_density_diffrn 1.374
_exptl_crystal_density_method 'not measured'
_exptl_crystal_description block
_exptl_crystal_F_000 352
_exptl_crystal_recrystallization_method
;
>From MeOH/EtOH at 4degC
;
_exptl_crystal_size_max 0.31
_exptl_crystal_size_mid 0.30
_exptl_crystal_size_min 0.27
_refine_diff_density_max 0.368
_refine_diff_density_min -0.343
_refine_diff_density_rms 0.082
_refine_ls_extinction_method none
_refine_ls_goodness_of_fit_ref 1.074
_refine_ls_hydrogen_treatment 'Riding/rotating rigid group (Me and OH)'
_refine_ls_matrix_type full
_refine_ls_number_parameters 211
_refine_ls_number_reflns 3521
_refine_ls_number_restraints 0
_refine_ls_restrained_S_all 1.074
_refine_ls_R_factor_all 0.0712
_refine_ls_R_factor_gt 0.0563
_refine_ls_shift/su_max 0.001
_refine_ls_shift/su_mean 0.000
_refine_ls_structure_factor_coef Fsqd
_refine_ls_weighting_details 'calc w=1/[\s^2^(Fo^2^)+(0.0606P)^2^+0.5751P] where P=(Fo^2^+2Fc^2^)/3'
_refine_ls_weighting_scheme calc
_refine_ls_wR_factor_gt 0.1348
_refine_ls_wR_factor_ref 0.1409
_reflns_number_gt 2845
_reflns_number_total 3521
_reflns_threshold_expression >2sigma(I)
_cod_data_source_file c0cc01901a.txt
_cod_data_source_block sp8037
_cod_depositor_comments
;
The following automatic conversions were performed:
'_symmetry_cell_setting' value 'Triclinic' changed to 'triclinic'
according to '/home/saulius/struct/CIF-dictionaries/cif_core.dic'
dictionary named 'cif_core.dic' version 2.4.1 from
2010-06-29.

'_exptl_absorpt_correction_type' value 'Multiscan' changed to
'multi-scan' according to
'/home/saulius/struct/CIF-dictionaries/cif_core.dic' dictionary named
'cif_core.dic' version 2.4.1 from 2010-06-29.

Automatic conversion script
Id: cif_fix_enum 1527 2010-12-29 10:47:43Z saulius 
;
_cod_original_sg_symbol_Hall -P1
_cod_original_sg_symbol_H-M P-1
_cod_database_code 7105633

loop_
_symmetry_equiv_pos_as_xyz
'x, y, z'
'-x, -y, -z'

loop_
_atom_site_label
_atom_site_type_symbol
_atom_site_fract_x
_atom_site_fract_y
_atom_site_fract_z
_atom_site_U_iso_or_equiv
_atom_site_adp_type
_atom_site_occupancy
_atom_site_symmetry_multiplicity
_atom_site_calc_flag
_atom_site_refinement_flags
_atom_site_disorder_assembly
_atom_site_disorder_group
N1 N 0.2720(2) 0.6224(2) 0.24190(18) 0.0262(4) Uani 1 1 d . . .
H1 H 0.2453 0.7161 0.2489 0.031 Uiso 1 1 calc R . .
C2 C 0.1483(3) 0.5518(2) 0.2862(2) 0.0227(4) Uani 1 1 d . . .
C3 C -0.0168(3) 0.6292(2) 0.3431(2) 0.0253(5) Uani 1 1 d . . .
H3 H -0.0419 0.7296 0.3516 0.030 Uiso 1 1 calc R . .
C4 C -0.1412(3) 0.5596(2) 0.3862(2) 0.0242(5) Uani 1 1 d . . .
H4 H -0.2527 0.6131 0.4235 0.029 Uiso 1 1 calc R . .
C5 C -0.1075(3) 0.4091(2) 0.3764(2) 0.0230(4) Uani 1 1 d . . .
C6 C 0.0540(3) 0.3340(2) 0.3221(2) 0.0237(4) Uani 1 1 d . . .
H6 H 0.0781 0.2331 0.3158 0.028 Uiso 1 1 calc R . .
C7 C 0.1865(3) 0.4026(2) 0.2750(2) 0.0223(4) Uani 1 1 d . . .
C8 C 0.3552(3) 0.3259(2) 0.2153(2) 0.0240(4) Uani 1 1 d . . .
C9 C 0.4821(3) 0.4043(2) 0.1723(2) 0.0255(5) Uani 1 1 d . . .
C10 C 0.6526(3) 0.3381(3) 0.1153(2) 0.0324(5) Uani 1 1 d . . .
H10 H 0.6874 0.2376 0.1044 0.039 Uiso 1 1 calc R . .
C11 C 0.7683(3) 0.4168(3) 0.0755(3) 0.0385(6) Uani 1 1 d . . .
H11 H 0.8828 0.3709 0.0375 0.046 Uiso 1 1 calc R . .
C12 C 0.7181(3) 0.5652(3) 0.0908(2) 0.0387(6) Uani 1 1 d . . .
H12 H 0.7993 0.6191 0.0623 0.046 Uiso 1 1 calc R . .
C13 C 0.5548(3) 0.6339(3) 0.1458(2) 0.0330(5) Uani 1 1 d . . .
H13 H 0.5226 0.7346 0.1559 0.040 Uiso 1 1 calc R . .
C14 C 0.4343(3) 0.5537(2) 0.1876(2) 0.0263(5) Uani 1 1 d . . .
C51 C -0.2508(3) 0.3386(2) 0.4262(2) 0.0250(5) Uani 1 1 d . . .
H51A H -0.3325 0.3872 0.3705 0.030 Uiso 1 1 calc R . .
H51B H -0.3096 0.3564 0.5172 0.030 Uiso 1 1 calc R . .
C52 C -0.1945(3) 0.1733(2) 0.4257(2) 0.0295(5) Uani 1 1 d . . .
H52A H -0.1279 0.1554 0.3361 0.035 Uiso 1 1 calc R . .
H52B H -0.1192 0.1243 0.4864 0.035 Uiso 1 1 calc R . .
C53 C -0.3343(3) 0.1031(2) 0.4649(2) 0.0282(5) Uani 1 1 d . . .
O54 O -0.4829(2) 0.17026(18) 0.48627(19) 0.0380(4) Uani 1 1 d . . .
O55 O -0.2781(2) -0.04206(18) 0.4710(2) 0.0397(4) Uani 1 1 d . . .
H55 H -0.3597 -0.0769 0.4871 0.060 Uiso 1 1 calc R . .
N81 N 0.3941(2) 0.1875(2) 0.19870(18) 0.0288(4) Uani 1 1 d . . .
H811 H 0.3158 0.1408 0.2245 0.035 Uiso 1 1 calc R . .
H812 H 0.4983 0.1419 0.1619 0.035 Uiso 1 1 calc R . .
Cl1 Cl 0.17968(9) 0.96243(6) 0.23170(6) 0.0401(2) Uani 1 1 d . . .
O60 O 0.3175(3) 1.0037(2) -0.06614(19) 0.0575(6) Uani 1 1 d . . .
H60 H 0.2816 0.9898 0.0162 0.086 Uiso 1 1 calc R . .
C60 C 0.1870(5) 1.0864(4) -0.1233(4) 0.0674(10) Uani 1 1 d . . .
H601 H 0.1042 1.1531 -0.0645 0.101 Uiso 1 1 calc R . .
H602 H 0.1332 1.0206 -0.1387 0.101 Uiso 1 1 calc R . .
H603 H 0.2301 1.1445 -0.2074 0.101 Uiso 1 1 calc R . .

loop_
_atom_site_aniso_label
_atom_site_aniso_U_11
_atom_site_aniso_U_22
_atom_site_aniso_U_33
_atom_site_aniso_U_23
_atom_site_aniso_U_13
_atom_site_aniso_U_12
N1 0.0315(10) 0.0194(9) 0.0302(10) -0.0052(7) -0.0083(8) -0.0088(8)
C2 0.0273(11) 0.0212(10) 0.0228(10) -0.0034(8) -0.0093(8) -0.0080(8)
C3 0.0309(12) 0.0170(10) 0.0280(11) -0.0055(8) -0.0098(9) -0.0034(8)
C4 0.0239(11) 0.0212(10) 0.0257(11) -0.0067(8) -0.0073(9) -0.0009(8)
C5 0.0270(11) 0.0216(10) 0.0224(10) -0.0045(8) -0.0084(8) -0.0067(9)
C6 0.0286(12) 0.0194(10) 0.0247(10) -0.0048(8) -0.0067(9) -0.0080(8)
C7 0.0262(11) 0.0200(10) 0.0228(10) -0.0055(8) -0.0073(8) -0.0064(8)
C8 0.0275(12) 0.0227(10) 0.0226(10) -0.0046(8) -0.0080(9) -0.0057(9)
C9 0.0273(12) 0.0277(11) 0.0232(10) -0.0038(8) -0.0077(9) -0.0090(9)
C10 0.0290(12) 0.0360(13) 0.0314(12) -0.0070(10) -0.0070(10) -0.0077(10)
C11 0.0261(13) 0.0511(16) 0.0371(13) -0.0099(11) -0.0037(10) -0.0109(11)
C12 0.0343(14) 0.0528(16) 0.0373(13) -0.0039(11) -0.0091(11) -0.0251(12)
C13 0.0376(14) 0.0345(13) 0.0332(12) -0.0035(10) -0.0111(10) -0.0176(11)
C14 0.0290(12) 0.0292(11) 0.0249(10) -0.0029(9) -0.0096(9) -0.0118(9)
C51 0.0230(11) 0.0246(11) 0.0273(11) -0.0056(8) -0.0045(9) -0.0071(9)
C52 0.0266(12) 0.0243(11) 0.0370(12) -0.0046(9) -0.0058(10) -0.0085(9)
C53 0.0310(13) 0.0240(11) 0.0300(11) -0.0035(9) -0.0072(9) -0.0095(9)
O54 0.0279(9) 0.0264(9) 0.0597(11) -0.0102(8) -0.0056(8) -0.0098(7)
O55 0.0291(9) 0.0242(8) 0.0635(12) -0.0091(8) -0.0035(8) -0.0102(7)
N81 0.0243(10) 0.0237(9) 0.0355(10) -0.0115(8) 0.0003(8) -0.0049(7)
Cl1 0.0511(4) 0.0269(3) 0.0430(3) -0.0157(2) 0.0028(3) -0.0174(3)
O60 0.0502(13) 0.0628(14) 0.0400(11) -0.0186(10) -0.0122(9) 0.0172(10)
C60 0.075(2) 0.0491(19) 0.075(2) -0.0159(17) -0.041(2) 0.0118(17)

loop_
_atom_type_symbol
_atom_type_description
_atom_type_scat_dispersion_real
_atom_type_scat_dispersion_imag
_atom_type_scat_source
C C 0.0033 0.0016 'International Tables Vol C Tables 4.2.6.8 and 6.1.1.4'
H H 0.0000 0.0000 'International Tables Vol C Tables 4.2.6.8 and 6.1.1.4'
N N 0.0061 0.0033 'International Tables Vol C Tables 4.2.6.8 and 6.1.1.4'
O O 0.0106 0.0060 'International Tables Vol C Tables 4.2.6.8 and 6.1.1.4'
Cl Cl 0.1484 0.1585 'International Tables Vol C Tables 4.2.6.8 and 6.1.1.4'

loop_
_geom_angle_atom_site_label_1
_geom_angle_atom_site_label_2
_geom_angle_atom_site_label_3
_geom_angle
_geom_angle_site_symmetry_1
_geom_angle_site_symmetry_3
_geom_angle_publ_flag
C14 N1 C2 122.56(18) . . ?
N1 C2 C3 119.56(19) . . ?
N1 C2 C7 120.15(19) . . ?
C3 C2 C7 120.29(19) . . ?
C4 C3 C2 119.77(19) . . ?
C3 C4 C5 121.53(19) . . ?
C6 C5 C4 118.34(19) . . ?
C6 C5 C51 122.80(18) . . ?
C4 C5 C51 118.87(19) . . ?
C5 C6 C7 121.93(19) . . ?
C2 C7 C6 118.13(19) . . ?
C2 C7 C8 119.47(19) . . ?
C6 C7 C8 122.38(19) . . ?
N81 C8 C7 121.1(2) . . ?
N81 C8 C9 120.6(2) . . ?
C7 C8 C9 118.33(19) . . ?
C14 C9 C10 118.3(2) . . ?
C14 C9 C8 118.8(2) . . ?
C10 C9 C8 122.9(2) . . ?
C11 C10 C9 120.8(2) . . ?
C10 C11 C12 120.0(2) . . ?
C13 C12 C11 121.3(2) . . ?
C12 C13 C14 119.2(2) . . ?
N1 C14 C9 120.6(2) . . ?
N1 C14 C13 119.1(2) . . ?
C9 C14 C13 120.3(2) . . ?
C5 C51 C52 113.54(18) . . ?
C53 C52 C51 114.63(19) . . ?
O54 C53 O55 123.3(2) . . ?
O54 C53 C52 124.5(2) . . ?
O55 C53 C52 112.1(2) . . ?

loop_
_geom_bond_atom_site_label_1
_geom_bond_atom_site_label_2
_geom_bond_distance
_geom_bond_site_symmetry_2
_geom_bond_publ_flag
N1 C14 1.356(3) . ?
N1 C2 1.368(3) . ?
C2 C3 1.405(3) . ?
C2 C7 1.407(3) . ?
C3 C4 1.367(3) . ?
C4 C5 1.420(3) . ?
C5 C6 1.369(3) . ?
C5 C51 1.512(3) . ?
C6 C7 1.419(3) . ?
C7 C8 1.433(3) . ?
C8 N81 1.321(3) . ?
C8 C9 1.445(3) . ?
C9 C14 1.411(3) . ?
C9 C10 1.412(3) . ?
C10 C11 1.367(3) . ?
C11 C12 1.400(4) . ?
C12 C13 1.365(4) . ?
C13 C14 1.411(3) . ?
C51 C52 1.519(3) . ?
C52 C53 1.490(3) . ?
C53 O54 1.214(3) . ?
C53 O55 1.322(3) . ?
O60 C60 1.371(4) . ?

loop_
_cod_related_entry_id
_cod_related_entry_database
_cod_related_entry_code
1 ChemSpider 30653220
